data_4515335
loop_
_publ_author_name
'Xing, Kai'
'Fan, Ruiqing'
'Wang, Fengyou'
'Nie, Huan'
'Du, Xi'
'Gai, Shuang'
'Wang, Ping'
'Yang, Yulin'

_publ_section_title
;
 Dual-Stimulus-Triggered Programmable Drug Release and Luminescent
 Ratiometric pH Sensing from Chemically Stable Biocompatible Zinc
 Metal-Organic Framework.
;
_journal_issue 26
_journal_name_full 'ACS applied materials &amp; interfaces'
_journal_page_first 22746
_journal_page_last 22756
_journal_paper_doi 10.1021/acsami.8b06270
_journal_volume 10
_journal_year 2018
_chemical_formula_sum 'C13 H7 N O5 Zn'
_chemical_formula_weight 322.59
_space_group_IT_number 14
_space_group_name_Hall '-P 2ybc'
_space_group_name_H-M_alt 'P 1 21/c 1'
_symmetry_cell_setting monoclinic
_symmetry_space_group_name_H-M 'P 1 21/c 1'
_atom_sites_solution_hydrogens geom
_atom_sites_solution_primary direct
_atom_sites_solution_secondary difmap
_audit_creation_method SHELXL-97
_cell_angle_alpha 90.00
_cell_angle_beta 91.90
_cell_angle_gamma 90.00
_cell_formula_units_Z 4
_cell_length_a 7.7284(10)
_cell_length_b 20.283(3)
_cell_length_c 7.9561(10)
_cell_measurement_reflns_used 1970
_cell_measurement_temperature 296(2)
_cell_measurement_theta_max 27.36
_cell_measurement_theta_min 2.75
_cell_volume 1246.5(3)
_computing_cell_refinement 'Bruker SMART'
_computing_data_collection 'Bruker SMART'
_computing_data_reduction 'Bruker SAINT'
_computing_molecular_graphics 'Bruker SHELXTL'
_computing_publication_material 'Bruker SHELXTL'
_computing_structure_refinement 'SHELXL-97 (Sheldrick, 1997)'
_computing_structure_solution 'SHELXS-97 (Sheldrick, 1990)'
_diffrn_ambient_temperature 296(2)
_diffrn_measured_fraction_theta_full 1.000
_diffrn_measured_fraction_theta_max 0.978
_diffrn_measurement_device_type 'CCD area detector'
_diffrn_measurement_method 'phi and omega scans'
_diffrn_radiation_monochromator graphite
_diffrn_radiation_source 'fine-focus sealed tube'
_diffrn_radiation_type MoK\a
_diffrn_radiation_wavelength 0.71073
_diffrn_reflns_av_R_equivalents 0.0339
_diffrn_reflns_av_sigmaI/netI 0.0471
_diffrn_reflns_limit_h_max 9
_diffrn_reflns_limit_h_min -10
_diffrn_reflns_limit_k_max 26
_diffrn_reflns_limit_k_min -24
_diffrn_reflns_limit_l_max 10
_diffrn_reflns_limit_l_min -6
_diffrn_reflns_number 7460
_diffrn_reflns_theta_full 25.00
_diffrn_reflns_theta_max 27.54
_diffrn_reflns_theta_min 2.01
_exptl_absorpt_coefficient_mu 1.988
_exptl_absorpt_correction_T_max 0.7963
_exptl_absorpt_correction_T_min 0.6919
_exptl_absorpt_correction_type multi-scan
_exptl_absorpt_process_details SADABS;Bruker,2000
_exptl_crystal_colour yellow
_exptl_crystal_density_diffrn 1.719
_exptl_crystal_density_method 'not measured'
_exptl_crystal_description block
_exptl_crystal_F_000 648
_exptl_crystal_size_max 0.20
_exptl_crystal_size_mid 0.18
_exptl_crystal_size_min 0.12
_refine_diff_density_max 1.187
_refine_diff_density_min -0.945
_refine_diff_density_rms 0.241
_refine_ls_extinction_method none
_refine_ls_goodness_of_fit_ref 1.012
_refine_ls_hydrogen_treatment mixed
_refine_ls_matrix_type full
_refine_ls_number_parameters 181
_refine_ls_number_reflns 2810
_refine_ls_number_restraints 0
_refine_ls_restrained_S_all 1.012
_refine_ls_R_factor_all 0.0766
_refine_ls_R_factor_gt 0.0477
_refine_ls_shift/su_max 0.004
_refine_ls_shift/su_mean 0.001
_refine_ls_structure_factor_coef Fsqd
_refine_ls_weighting_details 'calc w=1/[\s^2^(Fo^2^)+(0.1000P)^2^+0.0000P] where P=(Fo^2^+2Fc^2^)/3'
_refine_ls_weighting_scheme calc
_refine_ls_wR_factor_gt 0.1301
_refine_ls_wR_factor_ref 0.1506
_reflns_number_gt 2100
_reflns_number_total 2810
_reflns_threshold_expression >2sigma(I)
_cod_data_source_file am8b06270_si_002.cif
_cod_data_source_block Zn-cpon-1
_cod_depositor_comments
;
The following automatic conversions were performed:

data item '_symmetry_cell_setting' value 'Monoclinic' was changed to
'monoclinic' in accordance with the
/home/data/users/saulius/crontab/automatic-downloads/current/ACS/lib/dictionaries/cif_core.dic
dictionary named 'cif_core.dic' version 2.4.2 last updated on
2011-04-26.

Automatic conversion script
Id: cif_fix_values 6909 2019-04-08 15:41:33Z antanas 
;
_cod_original_sg_symbol_H-M P2(1)/c
_cod_database_code 4515335

loop_
_symmetry_equiv_pos_as_xyz
'x, y, z'
'-x, y+1/2, -z+1/2'
'-x, -y, -z'
'x, -y-1/2, z-1/2'

loop_
_atom_site_label
_atom_site_type_symbol
_atom_site_fract_x
_atom_site_fract_y
_atom_site_fract_z
_atom_site_U_iso_or_equiv
_atom_site_adp_type
_atom_site_occupancy
_atom_site_symmetry_multiplicity
_atom_site_calc_flag
_atom_site_refinement_flags
Zn1 Zn -1.33919(6) 0.02210(2) -1.08738(6) 0.0277(2) Uani 1 1 d .
O1 O -1.1913(4) 0.05213(18) -0.8837(3) 0.0410(8) Uani 1 1 d .
O2 O -1.4321(4) 0.02156(15) -0.7547(4) 0.0394(8) Uani 1 1 d .
O3 O -0.7222(4) 0.42790(14) -0.4443(4) 0.0340(7) Uani 1 1 d .
O4 O -0.4826(3) 0.39683(14) -0.5756(3) 0.0316(7) Uani 1 1 d .
O5 O -0.7844(3) 0.11738(14) -0.3967(4) 0.0376(7) Uani 1 1 d .
N1 N -1.1997(4) 0.05050(16) -0.2885(4) 0.0229(7) Uani 1 1 d .
C1 C -1.2727(5) 0.0428(2) -0.4415(5) 0.0270(8) Uani 1 1 d .
H1B H -1.3842 0.0257 -0.4501 0.032 Uiso 1 1 calc R
C2 C -1.1915(5) 0.05904(19) -0.5878(5) 0.0256(8) Uani 1 1 d .
C3 C -1.0278(5) 0.0858(2) -0.5749(5) 0.0300(9) Uani 1 1 d .
H3A H -0.9689 0.0977 -0.6704 0.036 Uiso 1 1 calc R
C4 C -0.9536(5) 0.09461(19) -0.4162(5) 0.0271(9) Uani 1 1 d .
C5 C -1.0392(5) 0.07599(18) -0.2747(5) 0.0245(8) Uani 1 1 d .
H5A H -0.9857 0.0811 -0.1690 0.029 Uiso 1 1 calc R
C6 C -0.7561(5) 0.1840(2) -0.4316(5) 0.0295(9) Uani 1 1 d .
C7 C -0.8779(6) 0.2316(2) -0.4064(6) 0.0351(10) Uani 1 1 d .
H7A H -0.9880 0.2202 -0.3726 0.042 Uiso 1 1 calc R
C8 C -0.8350(5) 0.2969(2) -0.4318(5) 0.0324(9) Uani 1 1 d .
H8A H -0.9165 0.3296 -0.4132 0.039 Uiso 1 1 calc R
C9 C -0.6719(5) 0.3143(2) -0.4849(5) 0.0272(8) Uani 1 1 d .
C10 C -0.5531(6) 0.2649(2) -0.5128(6) 0.0407(11) Uani 1 1 d .
H10A H -0.4441 0.2760 -0.5501 0.049 Uiso 1 1 calc R
C11 C -0.5931(6) 0.1990(2) -0.4864(6) 0.0419(11) Uani 1 1 d .
H11A H -0.5125 0.1659 -0.5051 0.050 Uiso 1 1 calc R
C12 C -1.2800(6) 0.0429(2) -0.7555(5) 0.0304(9) Uani 1 1 d .
C13 C -0.6215(5) 0.3852(2) -0.5042(5) 0.0277(9) Uani 1 1 d .

loop_
_atom_site_aniso_label
_atom_site_aniso_U_11
_atom_site_aniso_U_22
_atom_site_aniso_U_33
_atom_site_aniso_U_23
_atom_site_aniso_U_13
_atom_site_aniso_U_12
Zn1 0.0329(3) 0.0253(3) 0.0256(3) 0.00567(18) 0.0115(2) 0.00658(19)
O1 0.0534(19) 0.053(2) 0.0170(14) 0.0001(13) 0.0037(13) 0.0086(16)
O2 0.0463(19) 0.0432(19) 0.0281(16) -0.0028(13) -0.0078(14) -0.0029(15)
O3 0.0328(15) 0.0271(15) 0.0421(17) -0.0018(13) 0.0023(13) -0.0043(13)
O4 0.0358(16) 0.0270(15) 0.0324(16) 0.0004(12) 0.0078(13) -0.0091(12)
O5 0.0290(15) 0.0278(16) 0.056(2) 0.0123(14) -0.0016(14) -0.0077(12)
N1 0.0242(16) 0.0251(17) 0.0196(16) -0.0023(13) 0.0018(13) 0.0016(13)
C1 0.026(2) 0.031(2) 0.024(2) -0.0003(16) 0.0023(16) -0.0016(16)
C2 0.032(2) 0.024(2) 0.0215(19) 0.0004(15) 0.0024(16) 0.0041(16)
C3 0.035(2) 0.024(2) 0.031(2) 0.0090(16) 0.0087(18) 0.0033(17)
C4 0.0263(19) 0.0188(19) 0.036(2) 0.0045(16) 0.0040(17) -0.0018(15)
C5 0.028(2) 0.022(2) 0.0235(19) -0.0020(15) -0.0038(16) -0.0006(15)
C6 0.028(2) 0.028(2) 0.032(2) 0.0041(17) -0.0038(17) -0.0093(17)
C7 0.033(2) 0.029(2) 0.044(3) -0.0008(19) 0.011(2) -0.0090(18)
C8 0.034(2) 0.029(2) 0.034(2) -0.0021(17) 0.0055(18) -0.0031(17)
C9 0.031(2) 0.027(2) 0.023(2) -0.0006(16) 0.0012(16) -0.0072(16)
C10 0.031(2) 0.031(2) 0.061(3) 0.006(2) 0.015(2) -0.0075(18)
C11 0.031(2) 0.031(2) 0.064(3) 0.005(2) 0.010(2) 0.0007(18)
C12 0.046(3) 0.028(2) 0.0176(19) 0.0005(16) 0.0005(18) 0.0103(18)
C13 0.031(2) 0.030(2) 0.022(2) 0.0024(16) -0.0042(16) -0.0034(17)

loop_
_atom_type_symbol
_atom_type_description
_atom_type_scat_dispersion_real
_atom_type_scat_dispersion_imag
_atom_type_scat_source
C C 0.0033 0.0016 'International Tables Vol C Tables 4.2.6.8 and 6.1.1.4'
H H 0.0000 0.0000 'International Tables Vol C Tables 4.2.6.8 and 6.1.1.4'
N N 0.0061 0.0033 'International Tables Vol C Tables 4.2.6.8 and 6.1.1.4'
O O 0.0106 0.0060 'International Tables Vol C Tables 4.2.6.8 and 6.1.1.4'
Zn Zn 0.2839 1.4301 'International Tables Vol C Tables 4.2.6.8 and 6.1.1.4'

loop_
_geom_angle_atom_site_label_1
_geom_angle_atom_site_label_2
_geom_angle_atom_site_label_3
_geom_angle
_geom_angle_site_symmetry_1
_geom_angle_site_symmetry_3
O3 Zn1 O4 157.37(12) 2_343 4_465
O3 Zn1 N1 103.95(12) 2_343 1_554
O4 Zn1 N1 96.51(12) 4_465 1_554
O3 Zn1 O1 93.50(13) 2_343 .
O4 Zn1 O1 90.81(13) 4_465 .
N1 Zn1 O1 103.96(13) 1_554 .
O3 Zn1 O2 82.84(12) 2_343 3_253
O4 Zn1 O2 85.71(11) 4_465 3_253
N1 Zn1 O2 95.53(12) 1_554 3_253
O1 Zn1 O2 160.48(13) . 3_253
O3 Zn1 Zn1 81.54(9) 2_343 3_253
O4 Zn1 Zn1 75.84(8) 4_465 3_253
N1 Zn1 Zn1 155.15(9) 1_554 3_253
O1 Zn1 Zn1 99.81(9) . 3_253
O2 Zn1 Zn1 60.71(9) 3_253 3_253
C12 O1 Zn1 107.0(3) . .
C12 O2 Zn1 146.1(3) . 3_253
C13 O3 Zn1 123.9(3) . 2_353
C13 O4 Zn1 131.6(3) . 4_666
C4 O5 C6 116.8(3) . .
C1 N1 C5 118.7(3) . .
C1 N1 Zn1 117.6(3) . 1_556
C5 N1 Zn1 123.7(3) . 1_556
N1 C1 C2 123.4(4) . .
N1 C1 H1B 118.3 . .
C2 C1 H1B 118.3 . .
C3 C2 C1 118.2(4) . .
C3 C2 C12 122.5(4) . .
C1 C2 C12 119.1(4) . .
C2 C3 C4 118.1(4) . .
C2 C3 H3A 120.9 . .
C4 C3 H3A 120.9 . .
C5 C4 C3 121.1(4) . .
C5 C4 O5 118.4(4) . .
C3 C4 O5 120.3(4) . .
N1 C5 C4 120.4(3) . .
N1 C5 H5A 119.8 . .
C4 C5 H5A 119.8 . .
C7 C6 C11 122.0(4) . .
C7 C6 O5 122.7(4) . .
C11 C6 O5 115.2(4) . .
C6 C7 C8 119.1(4) . .
C6 C7 H7A 120.5 . .
C8 C7 H7A 120.5 . .
C7 C8 C9 120.8(4) . .
C7 C8 H8A 119.6 . .
C9 C8 H8A 119.6 . .
C10 C9 C8 118.7(4) . .
C10 C9 C13 120.2(4) . .
C8 C9 C13 121.1(4) . .
C9 C10 C11 121.4(4) . .
C9 C10 H10A 119.3 . .
C11 C10 H10A 119.3 . .
C6 C11 C10 118.0(4) . .
C6 C11 H11A 121.0 . .
C10 C11 H11A 121.0 . .
O2 C12 O1 126.2(4) . .
O2 C12 C2 117.8(4) . .
O1 C12 C2 116.0(4) . .
O4 C13 O3 126.0(4) . .
O4 C13 C9 117.1(4) . .
O3 C13 C9 116.8(4) . .

loop_
_geom_bond_atom_site_label_1
_geom_bond_atom_site_label_2
_geom_bond_distance
_geom_bond_site_symmetry_2
Zn1 O3 1.983(3) 2_343
Zn1 O4 1.987(3) 4_465
Zn1 N1 2.042(3) 1_554
Zn1 O1 2.045(3) .
Zn1 O2 2.311(3) 3_253
Zn1 Zn1 3.0241(9) 3_253
O1 C12 1.261(5) .
O2 C12 1.253(6) .
O2 Zn1 2.311(3) 3_253
O3 C13 1.268(5) .
O3 Zn1 1.983(3) 2_353
O4 C13 1.253(5) .
O4 Zn1 1.987(3) 4_666
O5 C4 1.391(5) .
O5 C6 1.397(5) .
N1 C1 1.334(5) .
N1 C5 1.345(5) .
N1 Zn1 2.042(3) 1_556
C1 C2 1.380(5) .
C1 H1B 0.9300 .
C2 C3 1.377(6) .
C2 C12 1.515(5) .
C3 C4 1.381(6) .
C3 H3A 0.9300 .
C4 C5 1.377(5) .
C5 H5A 0.9300 .
C6 C7 1.368(6) .
C6 C11 1.381(6) .
C7 C8 1.381(6) .
C7 H7A 0.9300 .
C8 C9 1.388(5) .
C8 H8A 0.9300 .
C9 C10 1.382(6) .
C9 C13 1.500(6) .
C10 C11 1.390(6) .
C10 H10A 0.9300 .
C11 H11A 0.9300 .
